data_7245363
loop_
_publ_author_name
'Peloquin, Andrew J.'
'McMillen, Colin'
'Pennington, William'

_publ_section_title
;
 Isolation of unique heterocycles formed from pyridine-thiocarboxamides as
 diiodine, iodide, or polyiodide salts
;
_journal_name_full CrystEngComm
_journal_paper_doi 10.1039/D2CE00904H
_journal_year 2022
_chemical_formula_moiety '10.667(I3), 2(C30 H23 Fe N10 O), 4(H2 O)'
_chemical_formula_sum 'C60 H54 Fe2 I32 N20 O6'
_chemical_formula_weight 5323.73
_space_group_crystal_system triclinic
_space_group_IT_number 2
_space_group_name_Hall '-P 1'
_space_group_name_H-M_alt 'P -1'
_atom_sites_solution_hydrogens mixed
_audit_creation_date 2022-03-14
_audit_creation_method
;
Olex2 1.5
(compiled 2021.12.09 svn.r5202d8cf for OlexSys, GUI svn.r6439)
;
_audit_update_record
;
2022-06-27 deposited with the CCDC.	2022-08-18 downloaded from the CCDC.
;
_cell_angle_alpha 97.0570(10)
_cell_angle_beta 94.9320(10)
_cell_angle_gamma 110.7400(10)
_cell_formula_units_Z 1
_cell_length_a 10.36580(10)
_cell_length_b 13.9906(2)
_cell_length_c 21.5956(3)
_cell_measurement_reflns_used 72888
_cell_measurement_temperature 100(2)
_cell_measurement_theta_max 26.370
_cell_measurement_theta_min 1.578
_cell_volume 2878.31(7)
_computing_cell_refinement 'SAINT V8.38A (Bruker AXS Inc., 2017)'
_computing_data_collection 'APEX3 v2017.3-0 (Bruker AXS Inc., 2017)'
_computing_data_reduction 'SAINT V8.38A (Bruker AXS Inc., 2017)'
_computing_molecular_graphics 'Olex2 1.5 (Dolomanov et al., 2009)'
_computing_publication_material 'Olex2 1.5 (Dolomanov et al., 2009)'
_computing_structure_refinement 'SHELXL 2018/3 (Sheldrick, 2015<i>b</i>)'
_computing_structure_solution 'SHELXT 2018/2 (Sheldrick, 2015<i>a</i>)'
_diffrn_ambient_temperature 100(2)
_diffrn_measured_fraction_theta_full 1.000
_diffrn_measured_fraction_theta_max 0.998
_diffrn_measurement_device_type 'XtaLAB Synergy, Single source at offset/far, HyPix3000'
_diffrn_measurement_method '\f and \w scans'
_diffrn_radiation_type MoK\a
_diffrn_radiation_wavelength 0.71073
_diffrn_reflns_av_R_equivalents 0.0476
_diffrn_reflns_av_unetI/netI 0.0393
_diffrn_reflns_Laue_measured_fraction_full 1.000
_diffrn_reflns_Laue_measured_fraction_max 0.998
_diffrn_reflns_limit_h_max 12
_diffrn_reflns_limit_h_min -12
_diffrn_reflns_limit_k_max 17
_diffrn_reflns_limit_k_min -17
_diffrn_reflns_limit_l_max 26
_diffrn_reflns_limit_l_min -26
_diffrn_reflns_number 72888
_diffrn_reflns_point_group_measured_fraction_full 1.000
_diffrn_reflns_point_group_measured_fraction_max 0.998
_diffrn_reflns_theta_full 25.242
_diffrn_reflns_theta_max 26.370
_diffrn_reflns_theta_min 1.578
_diffrn_source 'micro-focus sealed X-ray tube'
_diffrn_standards_number 0
_exptl_absorpt_coefficient_mu 8.882
_exptl_absorpt_correction_T_max 0.528
_exptl_absorpt_correction_T_min 0.291
_exptl_absorpt_correction_type gaussian
_exptl_absorpt_process_details
;
CrysAlisPro 1.171.40.58a (Rigaku Oxford Diffraction, 2019)
Numerical absorption correction based on gaussian integration over
			a multifaceted crystal model
Empirical absorption correction using spherical harmonics,
 implemented in SCALE3 ABSPACK scaling algorithm.
;
_exptl_crystal_colour red
_exptl_crystal_colour_primary red
_exptl_crystal_density_diffrn 3.071
_exptl_crystal_density_meas ?
_exptl_crystal_density_method 'not measured'
_exptl_crystal_description needle
_exptl_crystal_F_000 2350
_exptl_crystal_size_max 0.237
_exptl_crystal_size_mid 0.129
_exptl_crystal_size_min 0.099
_exptl_transmission_factor_max 'not measured'
_exptl_transmission_factor_min 'not measured'
_refine_diff_density_max 4.467
_refine_diff_density_min -2.047
_refine_diff_density_rms 0.247
_refine_ls_extinction_method none
_refine_ls_goodness_of_fit_ref 1.090
_refine_ls_hydrogen_treatment mixed
_refine_ls_matrix_type full
_refine_ls_number_parameters 557
_refine_ls_number_reflns 11738
_refine_ls_number_restraints 13
_refine_ls_restrained_S_all 1.090
_refine_ls_R_factor_all 0.0634
_refine_ls_R_factor_gt 0.0472
_refine_ls_shift/su_max 0.001
_refine_ls_shift/su_mean 0.000
_refine_ls_structure_factor_coef Fsqd
_refine_ls_weighting_details 'w=1/[\s^2^(Fo^2^)+(0.0608P)^2^+23.6516P] where P=(Fo^2^+2Fc^2^)/3'
_refine_ls_weighting_scheme calc
_refine_ls_wR_factor_gt 0.1210
_refine_ls_wR_factor_ref 0.1303
_reflns_Friedel_coverage 0.000
_reflns_number_gt 9201
_reflns_number_total 11738
_reflns_threshold_expression 'I > 2\s(I)'
_cod_data_source_file d2ce00904h2.cif
_cod_data_source_block 27jul20_ajp3_xprep_a
_cod_depositor_comments
;
The following automatic conversions were performed:

data item '_exptl_crystal_density_meas' value 'not measured' was
changed to '?' -- the value is perceived as not measured.

Automatic conversion script
Id: cif_fix_values 7556 2019-12-06 15:28:31Z antanas 
;
_cod_database_code 7245363
_shelx_shelxl_version_number 2018/3
_shelx_space_group_comment
;
The symmetry employed for this shelxl refinement is uniquely defined
by the following loop, which should always be used as a source of
symmetry information in preference to the above space-group names.
They are only intended as comments.
;
_shelx_estimated_absorpt_t_max 0.473
_shelx_estimated_absorpt_t_min 0.227
_olex2_refinement_description
;
1. Restrained distances
 N10-HN10
 0.86 with sigma of 0.02
 H1O1-O1 = H2O1-O1
 0.87 with sigma of 0.02
 H1O2-O2 = H2O2-O2
 0.87 with sigma of 0.01
 H1O1-H2O1
 1.38 with sigma of 0.04
 H1O2-H2O2
 1.38 with sigma of 0.04
2. Uiso/Uaniso restraints and constraints
C7 \\sim C8: within 2A with sigma of 0.005 and sigma for terminal atoms of 0.01
within 2A
3.a Aromatic/amide H refined with riding coordinates:
 C2(H2), C3(H3), C4(H4), C5(H5), C9(H9), C10(H10), C11(H11), C12(H12),
 C14(H14), C15(H15), C16(H16), C17(H17), C21(H26), C22(H27), C23(H28), C24(H29),
  C27(H20), C28(H21), C29(H22), C30(H23)
3.b X=CH2 refined with riding coordinates:
 N4(HN4A,HN4B)
;
_olex2_submission_special_instructions 'No special instructions were received'

loop_
_space_group_symop_operation_xyz
'x, y, z'
'-x, -y, -z'

loop_
_atom_site_label
_atom_site_type_symbol
_atom_site_fract_x
_atom_site_fract_y
_atom_site_fract_z
_atom_site_U_iso_or_equiv
_atom_site_adp_type
_atom_site_occupancy
_atom_site_site_symmetry_order
_atom_site_calc_flag
_atom_site_refinement_flags_posn
_atom_site_refinement_flags_adp
_atom_site_refinement_flags_occupancy
_atom_site_disorder_assembly
_atom_site_disorder_group
I3 I 0.71125(7) 0.61404(5) 0.31820(3) 0.03854(17) Uani 1 1 d . . . . .
I4 I 0.43086(7) 0.47513(5) 0.27667(3) 0.03349(16) Uani 1 1 d . . . . .
I5 I 0.13211(7) 0.34290(5) 0.21916(3) 0.04182(18) Uani 1 1 d . . . . .
I6 I 0.19315(7) 0.45308(5) 0.09856(3) 0.03499(16) Uani 1 1 d . . . . .
I7 I 0.23900(8) 0.56279(6) -0.00009(3) 0.0517(2) Uani 1 1 d . . . . .
I8 I -0.36764(8) 0.35044(5) 0.16270(4) 0.04677(19) Uani 1 1 d . . . . .
I9 I -0.22877(7) 0.22967(6) 0.09533(3) 0.04325(19) Uani 1 1 d . . . . .
I10 I -0.08997(8) 0.12184(7) 0.01877(3) 0.0490(2) Uani 1 1 d . . . . .
I11 I -0.06186(7) -0.02154(6) 0.12516(3) 0.04498(19) Uani 1 1 d . . . . .
I12 I -0.04685(8) -0.13522(6) 0.21859(4) 0.04733(19) Uani 1 1 d . . . . .
I13 I -0.32429(8) 0.18978(6) 0.40426(4) 0.04625(19) Uani 1 1 d . . . . .
I14 I -0.32738(7) 0.27632(5) 0.29725(4) 0.04224(18) Uani 1 1 d . . . . .
I15 I 0.14028(9) 0.30840(6) 0.38725(4) 0.0523(2) Uani 1 1 d . . . . .
I16 I 0.06030(7) 0.24576(5) 0.50228(3) 0.03962(17) Uani 1 1 d . . . . .
I17 I -0.05286(6) 0.17926(5) 0.62208(3) 0.03678(16) Uani 1 1 d . . . . .
I18 I -0.36506(8) 0.05021(6) 0.53255(3) 0.04552(19) Uani 1 1 d . . . . .
Fe1 Fe 0.44258(13) 0.86214(10) 0.21066(6) 0.0251(3) Uani 1 1 d . . . . .
O4 O 0.5284(8) 0.9302(6) 0.0388(3) 0.0453(18) Uani 1 1 d . . . . .
N1 N 0.5193(8) 0.7752(6) 0.1590(4) 0.0315(18) Uani 1 1 d . . . . .
N2 N 0.4575(8) 0.9322(6) 0.1378(4) 0.0335(19) Uani 1 1 d . . . . .
N3 N 0.3727(7) 0.9728(6) 0.2391(4) 0.0270(17) Uani 1 1 d . . . . .
N4 N 0.4006(8) 1.0568(6) 0.0904(4) 0.0354(19) Uani 1 1 d . . . . .
HN4A H 0.432459 1.041141 0.055624 0.043 Uiso 1 1 calc R U . . .
HN4B H 0.365337 1.105601 0.093371 0.043 Uiso 1 1 calc R U . . .
N5 N 0.2507(7) 0.7580(6) 0.1848(3) 0.0254(16) Uani 1 1 d . . . . .
N6 N 0.4221(7) 0.7958(5) 0.2795(3) 0.0229(15) Uani 1 1 d . . . . .
N7 N 0.6285(7) 0.9430(6) 0.2610(3) 0.0258(16) Uani 1 1 d . . . . .
N8 N 0.2844(7) 0.6734(6) 0.3354(3) 0.0246(16) Uani 1 1 d . . . . .
N9 N 0.5217(8) 0.7791(6) 0.3792(3) 0.0250(16) Uani 1 1 d . . . . .
N10 N 0.2520(9) 0.5948(6) 0.4440(4) 0.0348(19) Uani 1 1 d D . . . .
HN10 H 0.186(10) 0.573(11) 0.413(4) 0.08(5) Uiso 1 1 d D . . . .
C1 C 0.5471(9) 0.8067(8) 0.1016(5) 0.037(2) Uani 1 1 d . . . . .
C2 C 0.6033(10) 0.7554(8) 0.0603(5) 0.039(2) Uani 1 1 d . . . . .
H2 H 0.622515 0.777130 0.020977 0.047 Uiso 1 1 calc R U . . .
C3 C 0.6312(10) 0.6726(9) 0.0763(5) 0.041(3) Uani 1 1 d . . . . .
H3 H 0.672658 0.638154 0.048295 0.049 Uiso 1 1 calc R U . . .
C4 C 0.5999(11) 0.6373(9) 0.1335(5) 0.044(3) Uani 1 1 d . . . . .
H4 H 0.615639 0.578194 0.144293 0.052 Uiso 1 1 calc R U . . .
C5 C 0.5436(9) 0.6951(7) 0.1740(5) 0.033(2) Uani 1 1 d . . . . .
H5 H 0.522828 0.674805 0.213502 0.039 Uiso 1 1 calc R U . . .
C6 C 0.5110(10) 0.8946(8) 0.0894(5) 0.036(2) Uani 1 1 d . . . . .
C7 C 0.4058(9) 1.0080(7) 0.1373(5) 0.0319(19) Uani 1 1 d . U . . .
C8 C 0.3595(9) 1.0339(7) 0.1971(5) 0.0319(19) Uani 1 1 d . U . . .
C9 C 0.3074(9) 1.1133(7) 0.2121(5) 0.035(2) Uani 1 1 d . . . . .
H9 H 0.296754 1.153922 0.181285 0.042 Uiso 1 1 calc R U . . .
C10 C 0.2728(11) 1.1317(8) 0.2698(5) 0.038(2) Uani 1 1 d . . . . .
H10 H 0.237904 1.185050 0.280215 0.045 Uiso 1 1 calc R U . . .
C11 C 0.2892(11) 1.0714(8) 0.3136(6) 0.041(3) Uani 1 1 d . . . . .
H11 H 0.266088 1.082833 0.354802 0.049 Uiso 1 1 calc R U . . .
C12 C 0.3400(9) 0.9937(7) 0.2966(5) 0.034(2) Uani 1 1 d . . . . .
H12 H 0.352100 0.953377 0.327295 0.041 Uiso 1 1 calc R U . . .
C13 C 0.1996(9) 0.6972(7) 0.2295(4) 0.0267(19) Uani 1 1 d . . . . .
C14 C 0.0688(9) 0.6211(7) 0.2204(5) 0.029(2) Uani 1 1 d . . . . .
H14 H 0.036925 0.580561 0.252148 0.035 Uiso 1 1 calc R U . . .
C15 C -0.0170(10) 0.6049(7) 0.1626(5) 0.035(2) Uani 1 1 d . . . . .
H15 H -0.108212 0.553298 0.154663 0.041 Uiso 1 1 calc R U . . .
C16 C 0.0343(10) 0.6654(8) 0.1181(5) 0.033(2) Uani 1 1 d . . . . .
H16 H -0.021696 0.655116 0.078788 0.040 Uiso 1 1 calc R U . . .
C17 C 0.1673(10) 0.7416(8) 0.1300(4) 0.033(2) Uani 1 1 d . . . . .
H17 H 0.200180 0.783027 0.098810 0.039 Uiso 1 1 calc R U . . .
C18 C 0.3032(9) 0.7205(7) 0.2855(4) 0.0241(19) Uani 1 1 d . . . . .
C19 C 0.5309(9) 0.8240(7) 0.3277(4) 0.0228(18) Uani 1 1 d . . . . .
C20 C 0.6512(9) 0.9078(7) 0.3170(4) 0.0254(19) Uani 1 1 d . . . . .
C21 C 0.7749(9) 0.9529(7) 0.3576(4) 0.0272(19) Uani 1 1 d . . . . .
H26 H 0.787092 0.927803 0.395741 0.033 Uiso 1 1 calc R U . . .
C22 C 0.8806(10) 1.0351(7) 0.3419(5) 0.034(2) Uani 1 1 d . . . . .
H27 H 0.967933 1.065300 0.368140 0.040 Uiso 1 1 calc R U . . .
C23 C 0.8575(10) 1.0736(8) 0.2865(5) 0.034(2) Uani 1 1 d . . . . .
H28 H 0.927414 1.132113 0.275863 0.041 Uiso 1 1 calc R U . . .
C24 C 0.7292(9) 1.0242(7) 0.2471(5) 0.030(2) Uani 1 1 d . . . . .
H29 H 0.714061 1.049603 0.209395 0.035 Uiso 1 1 calc R U . . .
C25 C 0.3956(9) 0.7036(7) 0.3787(4) 0.0255(19) Uani 1 1 d . . . . .
C26 C 0.3831(10) 0.6544(7) 0.4359(5) 0.032(2) Uani 1 1 d . . . . .
C27 C 0.4943(11) 0.6644(8) 0.4792(5) 0.036(2) Uani 1 1 d . . . . .
H20 H 0.586649 0.706433 0.474760 0.044 Uiso 1 1 calc R U . . .
C28 C 0.4666(14) 0.6105(9) 0.5300(5) 0.049(3) Uani 1 1 d . . . . .
H21 H 0.542104 0.615874 0.560233 0.058 Uiso 1 1 calc R U . . .
C29 C 0.3368(13) 0.5517(9) 0.5374(5) 0.047(3) Uani 1 1 d . . . . .
H22 H 0.320233 0.515330 0.572037 0.056 Uiso 1 1 calc R U . . .
C30 C 0.2277(12) 0.5450(8) 0.4934(5) 0.043(3) Uani 1 1 d . . . . .
H23 H 0.134805 0.504873 0.498226 0.052 Uiso 1 1 calc R U . . .
O1 O -0.0204(8) 0.5186(7) 0.3884(4) 0.052(2) Uani 1 1 d D . . . .
H1O1 H -0.042(12) 0.456(4) 0.367(5) 0.062 Uiso 1 1 d D U . . .
H2O1 H -0.073(10) 0.546(7) 0.369(5) 0.062 Uiso 1 1 d D U . . .
O2 O 0.2789(8) 1.2105(6) 0.0762(4) 0.0424(18) Uani 1 1 d D . . . .
H1O2 H 0.195(4) 1.201(7) 0.060(5) 0.051 Uiso 1 1 d D U . . .
H2O2 H 0.328(8) 1.2765(18) 0.084(5) 0.051 Uiso 1 1 d D U . . .

loop_
_atom_site_aniso_label
_atom_site_aniso_U_11
_atom_site_aniso_U_22
_atom_site_aniso_U_33
_atom_site_aniso_U_23
_atom_site_aniso_U_13
_atom_site_aniso_U_12
I3 0.0341(4) 0.0358(4) 0.0414(4) 0.0020(3) -0.0055(3) 0.0116(3)
I4 0.0351(3) 0.0322(3) 0.0361(4) 0.0077(3) 0.0062(3) 0.0150(3)
I5 0.0312(3) 0.0380(4) 0.0508(4) 0.0223(3) -0.0019(3) 0.0030(3)
I6 0.0315(3) 0.0253(3) 0.0408(4) 0.0008(3) 0.0003(3) 0.0042(3)
I7 0.0535(5) 0.0429(4) 0.0321(4) 0.0053(3) -0.0042(3) -0.0114(3)
I8 0.0436(4) 0.0335(4) 0.0561(5) 0.0097(3) 0.0036(3) 0.0056(3)
I9 0.0278(3) 0.0473(4) 0.0416(4) 0.0142(3) -0.0006(3) -0.0029(3)
I10 0.0383(4) 0.0683(5) 0.0365(4) 0.0123(4) 0.0036(3) 0.0142(4)
I11 0.0293(4) 0.0541(5) 0.0381(4) -0.0026(3) 0.0058(3) 0.0022(3)
I12 0.0379(4) 0.0344(4) 0.0690(5) 0.0070(3) 0.0140(4) 0.0116(3)
I13 0.0491(4) 0.0431(4) 0.0478(4) 0.0041(3) 0.0007(3) 0.0211(3)
I14 0.0349(4) 0.0304(4) 0.0562(5) 0.0049(3) -0.0005(3) 0.0081(3)
I15 0.0587(5) 0.0386(4) 0.0395(4) 0.0006(3) 0.0112(4) -0.0054(3)
I16 0.0337(4) 0.0354(4) 0.0359(4) -0.0005(3) -0.0017(3) -0.0004(3)
I17 0.0273(3) 0.0425(4) 0.0365(4) 0.0098(3) 0.0042(3) 0.0071(3)
I18 0.0487(4) 0.0551(5) 0.0393(4) 0.0120(3) 0.0111(3) 0.0245(4)
Fe1 0.0219(6) 0.0243(7) 0.0225(7) 0.0072(5) 0.0018(5) -0.0002(5)
O4 0.051(5) 0.049(5) 0.036(4) 0.018(4) 0.011(3) 0.013(4)
N1 0.026(4) 0.029(4) 0.031(4) 0.004(3) 0.003(3) 0.000(3)
N2 0.033(4) 0.037(5) 0.022(4) 0.010(4) 0.000(3) 0.001(4)
N3 0.021(4) 0.021(4) 0.034(4) 0.012(3) -0.008(3) 0.003(3)
N4 0.037(5) 0.040(5) 0.034(5) 0.012(4) 0.009(4) 0.018(4)
N5 0.018(4) 0.026(4) 0.027(4) 0.002(3) 0.002(3) 0.002(3)
N6 0.021(4) 0.018(4) 0.024(4) 0.002(3) 0.003(3) 0.001(3)
N7 0.022(4) 0.028(4) 0.025(4) 0.008(3) 0.005(3) 0.006(3)
N8 0.024(4) 0.023(4) 0.025(4) 0.004(3) 0.008(3) 0.006(3)
N9 0.029(4) 0.030(4) 0.019(4) 0.009(3) 0.007(3) 0.012(3)
N10 0.037(5) 0.030(4) 0.035(5) 0.012(4) 0.012(4) 0.006(4)
C1 0.017(5) 0.040(6) 0.038(6) -0.011(5) 0.003(4) -0.003(4)
C2 0.031(5) 0.033(6) 0.048(7) 0.004(5) 0.007(5) 0.005(4)
C3 0.029(5) 0.049(7) 0.034(6) -0.010(5) 0.006(4) 0.007(5)
C4 0.033(6) 0.039(6) 0.052(7) 0.008(5) 0.004(5) 0.004(5)
C5 0.022(5) 0.032(5) 0.034(5) -0.007(4) 0.009(4) 0.001(4)
C6 0.024(5) 0.039(6) 0.033(6) 0.005(5) 0.000(4) -0.002(4)
C7 0.018(4) 0.024(4) 0.045(5) 0.017(4) -0.003(3) -0.005(3)
C8 0.020(4) 0.027(4) 0.040(4) 0.011(4) -0.003(3) -0.002(3)
C9 0.022(5) 0.023(5) 0.056(7) 0.011(5) -0.005(4) 0.004(4)
C10 0.040(6) 0.034(6) 0.040(6) 0.004(5) 0.008(5) 0.014(5)
C11 0.038(6) 0.029(5) 0.052(7) 0.005(5) 0.004(5) 0.010(5)
C12 0.024(5) 0.030(5) 0.041(6) 0.006(4) -0.001(4) 0.001(4)
C13 0.027(5) 0.023(5) 0.026(5) 0.005(4) 0.004(4) 0.005(4)
C14 0.027(5) 0.015(4) 0.034(5) 0.000(4) 0.005(4) -0.005(4)
C15 0.024(5) 0.026(5) 0.040(6) -0.004(4) 0.000(4) -0.004(4)
C16 0.025(5) 0.035(5) 0.031(5) -0.002(4) 0.000(4) 0.002(4)
C17 0.026(5) 0.035(5) 0.024(5) 0.004(4) -0.006(4) -0.001(4)
C18 0.019(4) 0.025(5) 0.026(5) 0.003(4) 0.007(4) 0.005(4)
C19 0.020(4) 0.028(5) 0.027(5) 0.009(4) 0.005(3) 0.015(4)
C20 0.028(5) 0.025(5) 0.021(5) 0.005(4) 0.003(4) 0.007(4)
C21 0.025(5) 0.028(5) 0.026(5) 0.002(4) 0.004(4) 0.008(4)
C22 0.022(5) 0.027(5) 0.037(6) -0.005(4) -0.009(4) -0.004(4)
C23 0.020(5) 0.032(5) 0.044(6) 0.005(4) 0.005(4) 0.003(4)
C24 0.023(5) 0.029(5) 0.032(5) 0.006(4) 0.006(4) 0.003(4)
C25 0.031(5) 0.023(5) 0.022(5) 0.004(4) 0.014(4) 0.008(4)
C26 0.038(5) 0.030(5) 0.032(5) 0.005(4) 0.016(4) 0.015(4)
C27 0.041(6) 0.038(6) 0.036(6) 0.008(5) 0.003(5) 0.022(5)
C28 0.076(9) 0.040(6) 0.037(6) 0.010(5) 0.002(6) 0.031(6)
C29 0.068(8) 0.041(6) 0.037(6) 0.011(5) 0.016(6) 0.023(6)
C30 0.056(7) 0.026(5) 0.040(6) 0.007(5) 0.019(5) 0.003(5)
O1 0.041(5) 0.053(5) 0.064(6) 0.023(4) 0.006(4) 0.015(4)
O2 0.036(4) 0.039(4) 0.058(5) 0.013(4) 0.006(4) 0.019(3)

loop_
_atom_type_symbol
_atom_type_description
_atom_type_scat_dispersion_real
_atom_type_scat_dispersion_imag
_atom_type_scat_source
C C 0.0033 0.0016 'International Tables Vol C Tables 4.2.6.8 and 6.1.1.4'
H H 0.0000 0.0000 'International Tables Vol C Tables 4.2.6.8 and 6.1.1.4'
Fe Fe 0.3463 0.8444 'International Tables Vol C Tables 4.2.6.8 and 6.1.1.4'
I I -0.4742 1.8119 'International Tables Vol C Tables 4.2.6.8 and 6.1.1.4'
N N 0.0061 0.0033 'International Tables Vol C Tables 4.2.6.8 and 6.1.1.4'
O O 0.0106 0.0060 'International Tables Vol C Tables 4.2.6.8 and 6.1.1.4'

loop_
_exptl_crystal_face_index_h
_exptl_crystal_face_index_k
_exptl_crystal_face_index_l
_exptl_crystal_face_perp_dist
0.01 1.98 -5.01 0.0668
0.98 0.04 5.01 0.0328
-1.99 1.96 -5.03 0.1173
0.03 -2.03 -4.99 0.0885
-3.94 -5.08 -4.01 0.1218
0.01 -1.01 -1.00 0.0964
0.02 -5.01 1.02 0.1007
-1.00 -1.99 5.00 0.0587
1.00 -3.97 5.03 0.0859
-0.98 -0.04 -5.01 0.1103
-0.02 1.03 5.00 0.0314
-0.03 2.03 4.99 0.0379
-1.03 5.01 2.97 0.0770
0.96 5.03 1.99 0.0495
0.99 1.02 0.00 0.0663
1.99 4.01 -5.00 0.0553
-0.01 4.99 -4.02 0.0649
-0.01 -0.98 5.01 0.0374
-2.02 4.98 -1.04 0.1077
1.01 0.99 -5.00 0.0654
-1.01 -0.99 5.00 0.0689
-3.98 -4.04 4.98 0.1229
0.00 0.00 -1.00 0.0741
0.01 1.98 -5.01 0.0668
0.98 0.04 5.01 0.0328
-1.99 1.96 -5.03 0.1173
0.03 -2.03 -4.99 0.0885
-3.94 -5.08 -4.01 0.1218
0.01 -1.01 -1.00 0.0964
0.02 -5.01 1.02 0.1007
-1.00 -1.99 5.00 0.0587
1.00 -3.97 5.03 0.0859
-0.98 -0.04 -5.01 0.1103
-0.02 1.03 5.00 0.0314
-0.03 2.03 4.99 0.0379
-1.03 5.01 2.97 0.0770
0.96 5.03 1.99 0.0495
0.99 1.02 0.00 0.0663
1.99 4.01 -5.00 0.0553
-0.01 4.99 -4.02 0.0649
-0.01 -0.98 5.01 0.0374
-2.02 4.98 -1.04 0.1077
1.01 0.99 -5.00 0.0654
-1.01 -0.99 5.00 0.0689
-3.98 -4.04 4.98 0.1229
0.00 0.00 -1.00 0.0741

loop_
_geom_angle_atom_site_label_1
_geom_angle_atom_site_label_2
_geom_angle_atom_site_label_3
_geom_angle
_geom_angle_site_symmetry_1
_geom_angle_site_symmetry_3
_geom_angle_publ_flag
I3 I4 I5 172.79(3) . . ?
I10 I9 I8 174.40(3) . . ?
I15 I16 I17 174.51(4) . . ?
N1 Fe1 N3 161.6(3) . . ?
N1 Fe1 N5 91.0(3) . . ?
N1 Fe1 N7 91.7(3) . . ?
N2 Fe1 N1 82.5(3) . . ?
N2 Fe1 N3 79.2(3) . . ?
N2 Fe1 N5 98.4(3) . . ?
N2 Fe1 N7 100.5(3) . . ?
N3 Fe1 N5 92.3(3) . . ?
N3 Fe1 N7 91.0(3) . . ?
N5 Fe1 N7 161.2(3) . . ?
N6 Fe1 N1 98.9(3) . . ?
N6 Fe1 N2 178.0(3) . . ?
N6 Fe1 N3 99.5(3) . . ?
N6 Fe1 N5 80.1(3) . . ?
N6 Fe1 N7 81.1(3) . . ?
C1 N1 Fe1 113.0(7) . . ?
C5 N1 Fe1 126.4(7) . . ?
C5 N1 C1 120.6(9) . . ?
C6 N2 Fe1 116.1(7) . . ?
C7 N2 Fe1 118.1(7) . . ?
C7 N2 C6 125.6(8) . . ?
C8 N3 Fe1 117.0(7) . . ?
C12 N3 Fe1 125.9(6) . . ?
C12 N3 C8 117.0(8) . . ?
HN4A N4 HN4B 120.0 . . ?
C7 N4 HN4A 120.0 . . ?
C7 N4 HN4B 120.0 . . ?
C13 N5 Fe1 114.4(6) . . ?
C17 N5 Fe1 127.7(6) . . ?
C17 N5 C13 117.9(8) . . ?
C18 N6 Fe1 122.4(6) . . ?
C18 N6 C19 117.6(7) . . ?
C19 N6 Fe1 120.0(6) . . ?
C20 N7 Fe1 114.0(6) . . ?
C24 N7 Fe1 127.6(6) . . ?
C24 N7 C20 118.4(8) . . ?
C18 N8 C25 114.7(7) . . ?
C19 N9 C25 113.4(7) . . ?
C26 N10 HN10 121(10) . . ?
C30 N10 HN10 115(10) . . ?
C30 N10 C26 121.6(10) . . ?
N1 C1 C6 115.3(9) . . ?
C2 C1 N1 120.4(10) . . ?
C2 C1 C6 124.3(10) . . ?
C1 C2 H2 120.4 . . ?
C3 C2 C1 119.2(11) . . ?
C3 C2 H2 120.4 . . ?
C2 C3 H3 119.3 . . ?
C2 C3 C4 121.3(10) . . ?
C4 C3 H3 119.3 . . ?
C3 C4 H4 121.9 . . ?
C3 C4 C5 116.2(10) . . ?
C5 C4 H4 121.9 . . ?
N1 C5 C4 122.3(10) . . ?
N1 C5 H5 118.9 . . ?
C4 C5 H5 118.9 . . ?
O4 C6 N2 124.9(10) . . ?
O4 C6 C1 122.1(10) . . ?
N2 C6 C1 113.1(9) . . ?
N2 C7 C8 113.0(8) . . ?
N4 C7 N2 124.9(10) . . ?
N4 C7 C8 122.1(9) . . ?
N3 C8 C7 112.3(9) . . ?
N3 C8 C9 121.5(10) . . ?
C9 C8 C7 126.2(9) . . ?
C8 C9 H9 119.8 . . ?
C10 C9 C8 120.4(10) . . ?
C10 C9 H9 119.8 . . ?
C9 C10 H10 120.7 . . ?
C9 C10 C11 118.6(10) . . ?
C11 C10 H10 120.7 . . ?
C10 C11 H11 120.5 . . ?
C10 C11 C12 119.0(11) . . ?
C12 C11 H11 120.5 . . ?
N3 C12 C11 123.4(10) . . ?
N3 C12 H12 118.3 . . ?
C11 C12 H12 118.3 . . ?
N5 C13 C18 112.0(7) . . ?
C14 C13 N5 123.0(8) . . ?
C14 C13 C18 124.9(8) . . ?
C13 C14 H14 120.9 . . ?
C13 C14 C15 118.3(9) . . ?
C15 C14 H14 120.9 . . ?
C14 C15 H15 120.7 . . ?
C16 C15 C14 118.6(8) . . ?
C16 C15 H15 120.7 . . ?
C15 C16 H16 119.7 . . ?
C15 C16 C17 120.6(9) . . ?
C17 C16 H16 119.7 . . ?
N5 C17 C16 121.7(9) . . ?
N5 C17 H17 119.2 . . ?
C16 C17 H17 119.2 . . ?
N6 C18 C13 110.9(8) . . ?
N8 C18 N6 123.6(8) . . ?
N8 C18 C13 125.5(8) . . ?
N6 C19 C20 112.5(7) . . ?
N9 C19 N6 122.7(8) . . ?
N9 C19 C20 124.8(8) . . ?
N7 C20 C19 112.3(7) . . ?
C21 C20 N7 122.4(8) . . ?
C21 C20 C19 125.3(8) . . ?
C20 C21 H26 120.5 . . ?
C22 C21 C20 118.9(9) . . ?
C22 C21 H26 120.5 . . ?
C21 C22 H27 120.4 . . ?
C21 C22 C23 119.3(8) . . ?
C23 C22 H27 120.4 . . ?
C22 C23 H28 120.5 . . ?
C22 C23 C24 119.0(9) . . ?
C24 C23 H28 120.5 . . ?
N7 C24 C23 122.0(9) . . ?
N7 C24 H29 119.0 . . ?
C23 C24 H29 119.0 . . ?
N8 C25 N9 128.0(8) . . ?
N8 C25 C26 117.9(8) . . ?
N9 C25 C26 114.0(8) . . ?
N10 C26 C25 116.1(9) . . ?
N10 C26 C27 119.8(9) . . ?
C27 C26 C25 124.1(9) . . ?
C26 C27 H20 121.2 . . ?
C26 C27 C28 117.7(10) . . ?
C28 C27 H20 121.2 . . ?
C27 C28 H21 119.0 . . ?
C29 C28 C27 122.0(11) . . ?
C29 C28 H21 119.0 . . ?
C28 C29 H22 120.7 . . ?
C28 C29 C30 118.5(11) . . ?
C30 C29 H22 120.7 . . ?
N10 C30 C29 120.4(10) . . ?
N10 C30 H23 119.8 . . ?
C29 C30 H23 119.8 . . ?
H1O1 O1 H2O1 106(5) . . ?
H1O2 O2 H2O2 109(4) . . ?

loop_
_geom_bond_atom_site_label_1
_geom_bond_atom_site_label_2
_geom_bond_distance
_geom_bond_site_symmetry_2
_geom_bond_publ_flag
I3 I4 2.8551(9) . ?
I4 I5 3.0449(9) . ?
I6 I7 2.7534(10) . ?
I8 I9 2.9192(11) . ?
I9 I10 2.9006(11) . ?
I11 I12 2.7449(11) . ?
I13 I14 2.7405(11) . ?
I15 I16 2.8286(10) . ?
I16 I17 3.0456(10) . ?
I18 I18 2.7985(16) 2_456 ?
Fe1 N1 1.965(8) . ?
Fe1 N2 1.943(8) . ?
Fe1 N3 1.984(8) . ?
Fe1 N5 1.987(7) . ?
Fe1 N6 1.837(7) . ?
Fe1 N7 1.993(7) . ?
O4 C6 1.257(12) . ?
N1 C1 1.386(13) . ?
N1 C5 1.303(13) . ?
N2 C6 1.358(13) . ?
N2 C7 1.347(13) . ?
N3 C8 1.352(11) . ?
N3 C12 1.339(13) . ?
N4 HN4A 0.8800 . ?
N4 HN4B 0.8800 . ?
N4 C7 1.296(12) . ?
N5 C13 1.382(11) . ?
N5 C17 1.347(11) . ?
N6 C18 1.336(11) . ?
N6 C19 1.376(11) . ?
N7 C20 1.392(11) . ?
N7 C24 1.330(11) . ?
N8 C18 1.325(11) . ?
N8 C25 1.325(12) . ?
N9 C19 1.335(11) . ?
N9 C25 1.357(11) . ?
N10 HN10 0.86(2) . ?
N10 C26 1.358(13) . ?
N10 C30 1.338(13) . ?
C1 C2 1.370(14) . ?
C1 C6 1.452(15) . ?
C2 H2 0.9500 . ?
C2 C3 1.365(15) . ?
C3 H3 0.9500 . ?
C3 C4 1.406(15) . ?
C4 H4 0.9500 . ?
C4 C5 1.418(15) . ?
C5 H5 0.9500 . ?
C7 C8 1.464(15) . ?
C8 C9 1.412(14) . ?
C9 H9 0.9500 . ?
C9 C10 1.347(15) . ?
C10 H10 0.9500 . ?
C10 C11 1.379(15) . ?
C11 H11 0.9500 . ?
C11 C12 1.391(14) . ?
C12 H12 0.9500 . ?
C13 C14 1.375(12) . ?
C13 C18 1.467(12) . ?
C14 H14 0.9500 . ?
C14 C15 1.414(13) . ?
C15 H15 0.9500 . ?
C15 C16 1.377(14) . ?
C16 H16 0.9500 . ?
C16 C17 1.390(13) . ?
C17 H17 0.9500 . ?
C19 C20 1.436(12) . ?
C20 C21 1.382(12) . ?
C21 H26 0.9500 . ?
C21 C22 1.380(13) . ?
C22 H27 0.9500 . ?
C22 C23 1.406(14) . ?
C23 H28 0.9500 . ?
C23 C24 1.407(13) . ?
C24 H29 0.9500 . ?
C25 C26 1.478(13) . ?
C26 C27 1.375(14) . ?
C27 H20 0.9500 . ?
C27 C28 1.400(15) . ?
C28 H21 0.9500 . ?
C28 C29 1.341(17) . ?
C29 H22 0.9500 . ?
C29 C30 1.382(16) . ?
C30 H23 0.9500 . ?
O1 H1O1 0.87(2) . ?
O1 H2O1 0.87(2) . ?
O2 H1O2 0.868(10) . ?
O2 H2O2 0.868(10) . ?

loop_
_geom_torsion_atom_site_label_1
_geom_torsion_atom_site_label_2
_geom_torsion_atom_site_label_3
_geom_torsion_atom_site_label_4
_geom_torsion
_geom_torsion_site_symmetry_1
_geom_torsion_site_symmetry_2
_geom_torsion_site_symmetry_3
_geom_torsion_site_symmetry_4
_geom_torsion_publ_flag
Fe1 N1 C1 C2 178.9(7) . . . . ?
Fe1 N1 C1 C6 -1.9(10) . . . . ?
Fe1 N1 C5 C4 -179.7(7) . . . . ?
Fe1 N2 C6 O4 -179.9(8) . . . . ?
Fe1 N2 C6 C1 0.3(10) . . . . ?
Fe1 N2 C7 N4 -175.5(7) . . . . ?
Fe1 N2 C7 C8 6.8(10) . . . . ?
Fe1 N3 C8 C7 -2.2(9) . . . . ?
Fe1 N3 C8 C9 178.4(7) . . . . ?
Fe1 N3 C12 C11 -178.9(7) . . . . ?
Fe1 N5 C13 C14 179.8(7) . . . . ?
Fe1 N5 C13 C18 -2.9(9) . . . . ?
Fe1 N5 C17 C16 -180.0(7) . . . . ?
Fe1 N6 C18 N8 -178.1(6) . . . . ?
Fe1 N6 C18 C13 2.7(10) . . . . ?
Fe1 N6 C19 N9 179.5(6) . . . . ?
Fe1 N6 C19 C20 1.2(10) . . . . ?
Fe1 N7 C20 C19 -3.4(9) . . . . ?
Fe1 N7 C20 C21 178.8(7) . . . . ?
Fe1 N7 C24 C23 -178.9(7) . . . . ?
N1 Fe1 N6 C18 -92.9(7) . . . . ?
N1 Fe1 N6 C19 87.9(7) . . . . ?
N1 C1 C2 C3 0.1(14) . . . . ?
N1 C1 C6 O4 -178.8(9) . . . . ?
N1 C1 C6 N2 1.1(12) . . . . ?
N2 C7 C8 N3 -2.8(11) . . . . ?
N2 C7 C8 C9 176.5(8) . . . . ?
N3 Fe1 N6 C18 87.2(7) . . . . ?
N3 Fe1 N6 C19 -92.0(7) . . . . ?
N3 C8 C9 C10 1.7(14) . . . . ?
N4 C7 C8 N3 179.4(8) . . . . ?
N4 C7 C8 C9 -1.2(14) . . . . ?
N5 Fe1 N6 C18 -3.5(7) . . . . ?
N5 Fe1 N6 C19 177.4(7) . . . . ?
N5 C13 C14 C15 -0.2(14) . . . . ?
N5 C13 C18 N6 0.4(11) . . . . ?
N5 C13 C18 N8 -178.8(8) . . . . ?
N6 C19 C20 N7 1.6(11) . . . . ?
N6 C19 C20 C21 179.3(8) . . . . ?
N7 Fe1 N6 C18 176.7(7) . . . . ?
N7 Fe1 N6 C19 -2.4(6) . . . . ?
N7 C20 C21 C22 -0.7(14) . . . . ?
N8 C25 C26 N10 -10.7(12) . . . . ?
N8 C25 C26 C27 168.3(9) . . . . ?
N9 C19 C20 N7 -176.6(8) . . . . ?
N9 C19 C20 C21 1.0(15) . . . . ?
N9 C25 C26 N10 166.5(8) . . . . ?
N9 C25 C26 C27 -14.6(13) . . . . ?
N10 C26 C27 C28 0.9(14) . . . . ?
C1 N1 C5 C4 0.5(14) . . . . ?
C1 C2 C3 C4 1.8(15) . . . . ?
C2 C1 C6 O4 0.4(15) . . . . ?
C2 C1 C6 N2 -179.8(9) . . . . ?
C2 C3 C4 C5 -2.5(15) . . . . ?
C3 C4 C5 N1 1.3(14) . . . . ?
C5 N1 C1 C2 -1.3(14) . . . . ?
C5 N1 C1 C6 177.9(8) . . . . ?
C6 N2 C7 N4 -0.6(15) . . . . ?
C6 N2 C7 C8 -178.3(8) . . . . ?
C6 C1 C2 C3 -179.0(9) . . . . ?
C7 N2 C6 O4 5.1(15) . . . . ?
C7 N2 C6 C1 -174.8(8) . . . . ?
C7 C8 C9 C10 -177.6(9) . . . . ?
C8 N3 C12 C11 2.4(13) . . . . ?
C8 C9 C10 C11 -0.1(15) . . . . ?
C9 C10 C11 C12 -0.3(15) . . . . ?
C10 C11 C12 N3 -0.9(15) . . . . ?
C12 N3 C8 C7 176.6(8) . . . . ?
C12 N3 C8 C9 -2.8(12) . . . . ?
C13 N5 C17 C16 -0.6(14) . . . . ?
C13 C14 C15 C16 0.3(14) . . . . ?
C14 C13 C18 N6 177.6(9) . . . . ?
C14 C13 C18 N8 -1.6(15) . . . . ?
C14 C15 C16 C17 -0.6(15) . . . . ?
C15 C16 C17 N5 0.8(16) . . . . ?
C17 N5 C13 C14 0.3(14) . . . . ?
C17 N5 C13 C18 177.6(8) . . . . ?
C18 N6 C19 N9 0.3(12) . . . . ?
C18 N6 C19 C20 -178.0(8) . . . . ?
C18 N8 C25 N9 3.4(13) . . . . ?
C18 N8 C25 C26 -179.9(8) . . . . ?
C18 C13 C14 C15 -177.1(9) . . . . ?
C19 N6 C18 N8 1.1(13) . . . . ?
C19 N6 C18 C13 -178.1(7) . . . . ?
C19 N9 C25 N8 -2.2(13) . . . . ?
C19 N9 C25 C26 -179.0(7) . . . . ?
C19 C20 C21 C22 -178.2(9) . . . . ?
C20 N7 C24 C23 1.2(14) . . . . ?
C20 C21 C22 C23 2.8(14) . . . . ?
C21 C22 C23 C24 -2.9(15) . . . . ?
C22 C23 C24 N7 0.9(15) . . . . ?
C24 N7 C20 C19 176.4(8) . . . . ?
C24 N7 C20 C21 -1.3(13) . . . . ?
C25 N8 C18 N6 -2.7(12) . . . . ?
C25 N8 C18 C13 176.3(8) . . . . ?
C25 N9 C19 N6 0.2(12) . . . . ?
C25 N9 C19 C20 178.2(8) . . . . ?
C25 C26 C27 C28 -178.0(9) . . . . ?
C26 N10 C30 C29 -1.1(15) . . . . ?
C26 C27 C28 C29 -0.6(16) . . . . ?
C27 C28 C29 C30 -0.4(17) . . . . ?
C28 C29 C30 N10 1.3(16) . . . . ?
C30 N10 C26 C25 179.0(9) . . . . ?
C30 N10 C26 C27 0.0(14) . . . . ?
